data_2211164
loop_
_publ_author_name
'Fang-Fang Jian'
'Huan-Qing Yu'
'Yuan-Biao Qiao'
'Pu-Su Zhao'
'Hai-Lian Xiao'

_publ_section_title
;
 2-(4-Chlorophenyl)-1<i>H</i>-benzimidazole
;
_journal_coeditor_code OM2059
_journal_issue 11
_journal_name_full 'Acta Crystallographica Section E'
_journal_page_first o5194
_journal_page_last o5195
_journal_paper_doi 10.1107/S1600536806043017
_journal_volume 62
_journal_year 2006
_chemical_formula_iupac 'C13 H9 Cl N2'
_chemical_formula_moiety 'C13 H9 Cl N2'
_chemical_formula_sum 'C13 H9 Cl N2'
_chemical_formula_weight 228.67
_chemical_name_systematic
;
2-(4-Chlorophenyl)-1H-benzimidazole
;
_space_group_IT_number 61
_symmetry_cell_setting orthorhombic
_symmetry_space_group_name_Hall '-P 2ac 2ab'
_symmetry_space_group_name_H-M 'P b c a'
_atom_sites_solution_hydrogens geom
_atom_sites_solution_primary direct
_atom_sites_solution_secondary difmap
_audit_creation_method SHELXL-97
_cell_angle_alpha 90.00
_cell_angle_beta 90.00
_cell_angle_gamma 90.00
_cell_formula_units_Z 8
_cell_length_a 9.1284(18)
_cell_length_b 9.783(2)
_cell_length_c 24.156(5)
_cell_measurement_reflns_used 25
_cell_measurement_temperature 293(2)
_cell_measurement_theta_max 14
_cell_measurement_theta_min 4
_cell_volume 2157.2(8)
_computing_cell_refinement 'CAD-4 Software'
_computing_data_collection 'CAD-4 Software (Enraf--Nonius, 1989)'
_computing_data_reduction 'NRCVAX (Gabe <i>et al.</i>,  1989)'
_computing_molecular_graphics 'SHELXTL (Sheldrick, 1990)'
_computing_publication_material 'WinGX (Farrugia, 1999)'
_computing_structure_refinement 'SHELXL97 (Sheldrick, 1997)'
_computing_structure_solution 'SHELXS97 (Sheldrick, 1997)'
_diffrn_ambient_temperature 293(2)
_diffrn_measured_fraction_theta_full 0.991
_diffrn_measured_fraction_theta_max 0.991
_diffrn_measurement_device_type 'Bruker P4'
_diffrn_measurement_method \w
_diffrn_radiation_monochromator graphite
_diffrn_radiation_source 'fine-focus sealed tube'
_diffrn_radiation_type MoK\a
_diffrn_radiation_wavelength 0.71073
_diffrn_reflns_av_R_equivalents 0.0465
_diffrn_reflns_av_sigmaI/netI 0.0423
_diffrn_reflns_limit_h_max 11
_diffrn_reflns_limit_h_min -11
_diffrn_reflns_limit_k_max 12
_diffrn_reflns_limit_k_min -8
_diffrn_reflns_limit_l_max 30
_diffrn_reflns_limit_l_min -29
_diffrn_reflns_number 9498
_diffrn_reflns_theta_full 26.99
_diffrn_reflns_theta_max 26.99
_diffrn_reflns_theta_min 1.69
_diffrn_standards_decay_% 0
_diffrn_standards_interval_count 100
_diffrn_standards_number 3
_exptl_absorpt_coefficient_mu 0.323
_exptl_absorpt_correction_type none
_exptl_crystal_colour yellow
_exptl_crystal_density_diffrn 1.408
_exptl_crystal_density_method 'not measured'
_exptl_crystal_description block
_exptl_crystal_F_000 944
_exptl_crystal_size_max 0.24
_exptl_crystal_size_mid 0.10
_exptl_crystal_size_min 0.09
_refine_diff_density_max 0.293
_refine_diff_density_min -0.194
_refine_ls_extinction_method none
_refine_ls_goodness_of_fit_ref 1.209
_refine_ls_hydrogen_treatment constr
_refine_ls_matrix_type full
_refine_ls_number_parameters 145
_refine_ls_number_reflns 2332
_refine_ls_number_restraints 0
_refine_ls_restrained_S_all 1.209
_refine_ls_R_factor_all 0.0949
_refine_ls_R_factor_gt 0.0730
_refine_ls_shift/su_max 0.001
_refine_ls_shift/su_mean 0.000
_refine_ls_structure_factor_coef Fsqd
_refine_ls_weighting_details 'calc w=1/[\s^2^(Fo^2^)+(0.0482P)^2^+1.0854P] where P=(Fo^2^+2Fc^2^)/3'
_refine_ls_weighting_scheme calc
_refine_ls_wR_factor_gt 0.1412
_refine_ls_wR_factor_ref 0.1502
_reflns_number_gt 1869
_reflns_number_total 2332
_reflns_threshold_expression I>2\s(I)
_cod_data_source_file om2059.cif
_cod_data_source_block I
_cod_database_code 2211164
_cod_database_fobs_code 2211164

loop_
_symmetry_equiv_pos_as_xyz
x,y,z
1/2-x,-y,1/2+z
1/2+x,1/2-y,-z
-x,1/2+y,1/2-z
-x,-y,-z
1/2+x,y,1/2-z
1/2-x,1/2+y,z
x,1/2-y,1/2+z

loop_
_atom_site_type_symbol
_atom_site_label
_atom_site_fract_x
_atom_site_fract_y
_atom_site_fract_z
_atom_site_U_iso_or_equiv
_atom_site_adp_type
_atom_site_calc_flag
_atom_site_refinement_flags
_atom_site_occupancy
Cl Cl1 1.34701(9) -0.07473(10) 0.02323(5) 0.0764(4) Uani d . 1
N N1 0.6692(2) -0.0889(2) 0.13941(10) 0.0378(5) Uani d . 1
N N2 0.7172(2) 0.1341(2) 0.14534(9) 0.0374(5) Uani d . 1
H H2A 0.7634 0.2102 0.1415 0.045 Uiso calc R 1
C C1 0.5544(3) -0.0235(2) 0.16643(11) 0.0351(6) Uani d . 1
C C2 0.4265(3) -0.0753(3) 0.18964(13) 0.0476(7) Uani d . 1
H H2B 0.4043 -0.1679 0.1873 0.057 Uiso calc R 1
C C3 0.3334(3) 0.0140(3) 0.21623(13) 0.0517(8) Uani d . 1
H H3A 0.2476 -0.0189 0.2321 0.062 Uiso calc R 1
C C4 0.3661(3) 0.1526(3) 0.21969(13) 0.0488(7) Uani d . 1
H H4A 0.3019 0.2103 0.2383 0.059 Uiso calc R 1
C C5 0.4896(3) 0.2062(3) 0.19650(11) 0.0428(7) Uani d . 1
H H5A 0.5098 0.2992 0.1983 0.051 Uiso calc R 1
C C6 0.5837(3) 0.1165(3) 0.17025(11) 0.0353(6) Uani d . 1
C C7 0.7632(3) 0.0092(2) 0.12779(10) 0.0338(6) Uani d . 1
C C8 0.9056(3) -0.0106(3) 0.10083(11) 0.0362(6) Uani d . 1
C C9 1.0205(3) 0.0773(3) 0.11153(13) 0.0513(8) Uani d . 1
H H9A 1.0058 0.1511 0.1352 0.062 Uiso calc R 1
C C10 1.1559(3) 0.0581(3) 0.08804(14) 0.0558(8) Uani d . 1
H H10A 1.2323 0.1183 0.0954 0.067 Uiso calc R 1
C C11 1.1763(3) -0.0510(3) 0.05364(13) 0.0468(7) Uani d . 1
C C12 1.0652(3) -0.1409(3) 0.04201(12) 0.0458(7) Uani d . 1
H H12A 1.0811 -0.2148 0.0186 0.055 Uiso calc R 1
C C13 0.9296(3) -0.1199(3) 0.06552(11) 0.0409(7) Uani d . 1
H H13A 0.8533 -0.1798 0.0576 0.049 Uiso calc R 1

loop_
_atom_site_aniso_label
_atom_site_aniso_U_11
_atom_site_aniso_U_22
_atom_site_aniso_U_33
_atom_site_aniso_U_12
_atom_site_aniso_U_13
_atom_site_aniso_U_23
Cl1 0.0452(5) 0.0832(7) 0.1007(8) 0.0022(4) 0.0262(5) -0.0129(5)
N1 0.0343(11) 0.0283(11) 0.0507(14) 0.0012(9) 0.0025(10) -0.0002(9)
N2 0.0394(12) 0.0241(11) 0.0486(13) -0.0024(9) 0.0031(10) -0.0014(9)
C1 0.0353(13) 0.0269(13) 0.0429(15) 0.0019(11) 0.0017(11) 0.0012(11)
C2 0.0448(16) 0.0334(15) 0.0646(19) -0.0031(13) 0.0090(14) 0.0026(13)
C3 0.0413(16) 0.0502(18) 0.064(2) 0.0014(14) 0.0130(14) 0.0023(15)
C4 0.0461(17) 0.0465(18) 0.0538(18) 0.0147(13) 0.0099(14) -0.0009(13)
C5 0.0485(16) 0.0309(14) 0.0491(17) 0.0075(12) 0.0009(13) -0.0004(12)
C6 0.0350(14) 0.0293(13) 0.0416(15) 0.0037(11) 0.0001(12) 0.0024(11)
C7 0.0348(13) 0.0265(12) 0.0402(14) 0.0013(11) -0.0019(11) -0.0005(10)
C8 0.0344(13) 0.0289(13) 0.0453(15) 0.0003(11) 0.0015(11) 0.0032(11)
C9 0.0460(16) 0.0424(16) 0.065(2) -0.0050(13) 0.0072(15) -0.0170(14)
C10 0.0419(16) 0.0552(19) 0.070(2) -0.0104(14) 0.0049(15) -0.0120(16)
C11 0.0365(14) 0.0500(17) 0.0539(18) 0.0038(13) 0.0075(13) 0.0039(14)
C12 0.0497(17) 0.0356(15) 0.0521(18) 0.0019(13) 0.0116(14) -0.0066(13)
C13 0.0423(15) 0.0328(14) 0.0478(17) -0.0050(12) 0.0042(13) -0.0030(12)

loop_
_atom_type_symbol
_atom_type_description
_atom_type_scat_dispersion_real
_atom_type_scat_dispersion_imag
_atom_type_scat_source
C C 0.0033 0.0016 'International Tables Vol C Tables 4.2.6.8 and 6.1.1.4'
H H 0.0000 0.0000 'International Tables Vol C Tables 4.2.6.8 and 6.1.1.4'
N N 0.0061 0.0033 'International Tables Vol C Tables 4.2.6.8 and 6.1.1.4'
Cl Cl 0.1484 0.1585 'International Tables Vol C Tables 4.2.6.8 and 6.1.1.4'

loop_
_geom_angle_atom_site_label_1
_geom_angle_atom_site_label_2
_geom_angle_atom_site_label_3
_geom_angle
C7 N1 C1 104.9(2)
C7 N2 C6 107.3(2)
C7 N2 H2A 126.3
C6 N2 H2A 126.3
N1 C1 C2 130.9(2)
N1 C1 C6 109.7(2)
C2 C1 C6 119.4(2)
C3 C2 C1 118.4(3)
C3 C2 H2B 120.8
C1 C2 H2B 120.8
C2 C3 C4 120.9(3)
C2 C3 H3A 119.5
C4 C3 H3A 119.5
C5 C4 C3 121.8(3)
C5 C4 H4A 119.1
C3 C4 H4A 119.1
C4 C5 C6 117.3(3)
C4 C5 H5A 121.4
C6 C5 H5A 121.4
N2 C6 C5 132.4(2)
N2 C6 C1 105.3(2)
C5 C6 C1 122.2(2)
N1 C7 N2 112.8(2)
N1 C7 C8 125.2(2)
N2 C7 C8 122.0(2)
C9 C8 C13 118.4(2)
C9 C8 C7 120.5(2)
C13 C8 C7 121.0(2)
C10 C9 C8 121.4(3)
C10 C9 H9A 119.3
C8 C9 H9A 119.3
C11 C10 C9 118.8(3)
C11 C10 H10A 120.6
C9 C10 H10A 120.6
C10 C11 C12 121.7(3)
C10 C11 Cl1 118.9(2)
C12 C11 Cl1 119.4(2)
C11 C12 C13 119.0(3)
C11 C12 H12A 120.5
C13 C12 H12A 120.5
C12 C13 C8 120.7(2)
C12 C13 H13A 119.6
C8 C13 H13A 119.6

loop_
_geom_bond_atom_site_label_1
_geom_bond_atom_site_label_2
_geom_bond_distance
_geom_bond_publ_flag
Cl1 C11 1.738(3) yes
N1 C7 1.317(3) yes
N1 C1 1.390(3) yes
N2 C7 1.360(3) yes
N2 C6 1.370(3) yes
N2 H2A 0.8600 ?
C1 C2 1.391(4) ?
C1 C6 1.398(3) ?
C2 C3 1.377(4) ?
C2 H2B 0.9300 ?
C3 C4 1.391(4) ?
C3 H3A 0.9300 ?
C4 C5 1.364(4) ?
C4 H4A 0.9300 ?
C5 C6 1.382(4) ?
C5 H5A 0.9300 ?
C7 C8 1.467(4) ?
C8 C9 1.380(4) ?
C8 C13 1.386(4) ?
C9 C10 1.373(4) ?
C9 H9A 0.9300 ?
C10 C11 1.366(4) ?
C10 H10A 0.9300 ?
C11 C12 1.371(4) ?
C12 C13 1.377(4) ?
C12 H12A 0.9300 ?
C13 H13A 0.9300 ?

loop_
_geom_contact_atom_site_label_1
_geom_contact_atom_site_label_2
_geom_contact_distance
_geom_contact_site_symmetry_2
_geom_contact_publ_flag
Cl1 Cl1 3.3465(15) 5_855 no

loop_
_geom_hbond_atom_site_label_D
_geom_hbond_atom_site_label_H
_geom_hbond_atom_site_label_A
_geom_hbond_site_symmetry_A
_geom_hbond_distance_DH
_geom_hbond_distance_HA
_geom_hbond_distance_DA
_geom_hbond_angle_DHA
_geom_hbond_publ_flag
N2 H2A N1 7_655 0.86 2.06 2.905(2) 167 yes

loop_
_cod_related_entry_id
_cod_related_entry_database
_cod_related_entry_code
1 ChemSpider 664080
